data_7106925
loop_
_publ_author_name
'Florian C. Falk'
'Roland Frohlich'
'Jan Paradies'

_publ_section_title
;
 Coupling of ortho-substituted aryl chlorides with bulky amides
;
_journal_name_full Chem.Commun.
_journal_page_first 11095
_journal_paper_doi 10.1039/c1cc14844c
_journal_volume 47
_journal_year 2011
_chemical_formula_sum 'C45 H41.5 B2 F8 N2.5 P2 Pd'
_chemical_formula_weight 959.27
_chemical_name_systematic
;
?
;
_space_group_IT_number 14
_symmetry_cell_setting monoclinic
_symmetry_space_group_name_Hall '-P 2yn'
_symmetry_space_group_name_H-M 'P 1 21/n 1'
_atom_sites_solution_hydrogens geom
_atom_sites_solution_primary direct
_atom_sites_solution_secondary difmap
_audit_creation_method SHELXL-97
_cell_angle_alpha 90.00
_cell_angle_beta 100.027(1)
_cell_angle_gamma 90.00
_cell_formula_units_Z 4
_cell_length_a 12.1729(1)
_cell_length_b 16.7826(2)
_cell_length_c 21.2782(3)
_cell_measurement_reflns_used 9138
_cell_measurement_temperature 223(2)
_cell_measurement_theta_max 27.88
_cell_measurement_theta_min 4.08
_cell_volume 4280.59(9)
_computing_cell_refinement 'Collect (Nonius B.V., 1998)'
_computing_data_collection 'Collect (Nonius B.V., 1998)'
_computing_data_reduction 'Denzo-SMN (Otwinowski & Minor, 1997)'
_computing_molecular_graphics 'SCHAKAL (Keller, 1997)'
_computing_publication_material 'SHELXL-97 (Sheldrick, 1997)'
_computing_structure_refinement 'SHELXL-97 (Sheldrick, 1997)'
_computing_structure_solution 'SHELXS-97 (Sheldrick, 1990)'
_diffrn_ambient_temperature 223(2)
_diffrn_measured_fraction_theta_full 0.972
_diffrn_measured_fraction_theta_max 0.972
_diffrn_measurement_device_type 'Nonius KappaCCD APEXII'
_diffrn_measurement_method '\w and \f scans'
_diffrn_radiation_monochromator 'Montel mirror'
_diffrn_radiation_source 'rotating anode Nonius FR591'
_diffrn_radiation_type MoK\a
_diffrn_radiation_wavelength 0.71073
_diffrn_reflns_av_R_equivalents 0.048
_diffrn_reflns_av_sigmaI/netI 0.0394
_diffrn_reflns_limit_h_max 15
_diffrn_reflns_limit_h_min -15
_diffrn_reflns_limit_k_max 20
_diffrn_reflns_limit_k_min -22
_diffrn_reflns_limit_l_max 27
_diffrn_reflns_limit_l_min -28
_diffrn_reflns_number 27747
_diffrn_reflns_theta_full 27.90
_diffrn_reflns_theta_max 27.90
_diffrn_reflns_theta_min 4.13
_exptl_absorpt_coefficient_mu 0.579
_exptl_absorpt_correction_T_max 0.9182
_exptl_absorpt_correction_T_min 0.8454
_exptl_absorpt_correction_type multi-scan
_exptl_absorpt_process_details 'DEnzo (Otwinowski, Borek, Majewski & Minor, 2003)'
_exptl_crystal_colour yellow
_exptl_crystal_density_diffrn 1.488
_exptl_crystal_density_method 'not measured'
_exptl_crystal_description block
_exptl_crystal_F_000 1948
_exptl_crystal_size_max 0.30
_exptl_crystal_size_mid 0.15
_exptl_crystal_size_min 0.15
_refine_diff_density_max 0.589
_refine_diff_density_min -0.667
_refine_diff_density_rms 0.078
_refine_ls_extinction_method none
_refine_ls_goodness_of_fit_ref 1.084
_refine_ls_hydrogen_treatment constr
_refine_ls_matrix_type full
_refine_ls_number_parameters 654
_refine_ls_number_reflns 9924
_refine_ls_number_restraints 537
_refine_ls_restrained_S_all 1.098
_refine_ls_R_factor_all 0.0615
_refine_ls_R_factor_gt 0.0493
_refine_ls_shift/su_max 0.001
_refine_ls_shift/su_mean 0.000
_refine_ls_structure_factor_coef Fsqd
_refine_ls_weighting_details 'calc w=1/[\s^2^(Fo^2^)+(0.0411P)^2^+7.7435P] where P=(Fo^2^+2Fc^2^)/3'
_refine_ls_weighting_scheme calc
_refine_ls_wR_factor_gt 0.1137
_refine_ls_wR_factor_ref 0.1243
_reflns_number_gt 8360
_reflns_number_total 9924
_reflns_threshold_expression >2sigma(I)
_cod_data_source_file c1cc14844c.txt
_cod_data_source_block fro5550
_cod_original_sg_symbol_H-M P21/n
_cod_original_formula_sum 'C45 H41.50 B2 F8 N2.50 P2 Pd'
_cod_database_code 7106925

loop_
_symmetry_equiv_pos_as_xyz
'x, y, z'
'-x+1/2, y+1/2, -z+1/2'
'-x, -y, -z'
'x-1/2, -y-1/2, z-1/2'

loop_
_atom_site_label
_atom_site_type_symbol
_atom_site_fract_x
_atom_site_fract_y
_atom_site_fract_z
_atom_site_U_iso_or_equiv
_atom_site_adp_type
_atom_site_occupancy
_atom_site_symmetry_multiplicity
_atom_site_calc_flag
_atom_site_refinement_flags
_atom_site_disorder_assembly
_atom_site_disorder_group
Pd Pd 0.53459(2) 0.769425(15) 0.811233(11) 0.03199(8) Uani 1 1 d . . .
P1 P 0.64766(7) 0.70981(5) 0.75045(4) 0.02869(16) Uani 1 1 d . . .
P2 P 0.45285(7) 0.86213(5) 0.74046(4) 0.02997(17) Uani 1 1 d . . .
C1 C 0.4162(3) 0.7450(2) 0.62012(19) 0.0445(8) Uani 1 1 d . . .
H1A H 0.3434 0.7351 0.5935 0.053 Uiso 1 1 calc R . .
H1B H 0.4092 0.7360 0.6647 0.053 Uiso 1 1 calc R . .
C2 C 0.5042(3) 0.6866(2) 0.60098(17) 0.0421(8) Uani 1 1 d . . .
H2A H 0.5026 0.6366 0.6245 0.050 Uiso 1 1 calc R . .
H2B H 0.4848 0.6747 0.5553 0.050 Uiso 1 1 calc R . .
C3 C 0.6203(3) 0.7212(2) 0.61497(16) 0.0371(7) Uani 1 1 d . . .
C4 C 0.6749(3) 0.74836(19) 0.67494(15) 0.0305(6) Uani 1 1 d . . .
C5 C 0.7505(3) 0.8115(2) 0.67793(16) 0.0360(7) Uani 1 1 d . . .
H5 H 0.7844 0.8310 0.7180 0.043 Uiso 1 1 calc R . .
C6 C 0.7768(3) 0.8462(2) 0.62301(18) 0.0427(8) Uani 1 1 d . . .
C7 C 0.7464(3) 0.8047(3) 0.56677(18) 0.0476(9) Uani 1 1 d . . .
H7 H 0.7782 0.8180 0.5310 0.057 Uiso 1 1 calc R . .
C8 C 0.6695(3) 0.7436(2) 0.56278(17) 0.0447(8) Uani 1 1 d . . .
H8 H 0.6496 0.7162 0.5239 0.054 Uiso 1 1 calc R . .
C9 C 0.8149(3) 0.9326(3) 0.6237(2) 0.0574(11) Uani 1 1 d . . .
H9A H 0.8733 0.9378 0.5975 0.069 Uiso 1 1 calc R . .
H9B H 0.8470 0.9479 0.6675 0.069 Uiso 1 1 calc R . .
C10 C 0.7158(4) 0.9907(3) 0.5974(2) 0.0531(10) Uani 1 1 d . . .
H10A H 0.7237 1.0398 0.6226 0.064 Uiso 1 1 calc R . .
H10B H 0.7196 1.0047 0.5531 0.064 Uiso 1 1 calc R . .
C11 C 0.6039(3) 0.9535(2) 0.60010(18) 0.0431(8) Uani 1 1 d . . .
C12 C 0.5693(3) 0.94025(19) 0.65826(17) 0.0365(7) Uani 1 1 d . . .
H12 H 0.5976 0.9720 0.6938 0.044 Uiso 1 1 calc R . .
C13 C 0.4928(3) 0.88014(19) 0.66379(15) 0.0323(6) Uani 1 1 d . . .
C14 C 0.4512(3) 0.8311(2) 0.61163(16) 0.0375(7) Uani 1 1 d . . .
C15 C 0.4668(3) 0.8578(3) 0.55186(17) 0.0457(9) Uani 1 1 d . . .
H15 H 0.4253 0.8351 0.5148 0.055 Uiso 1 1 calc R . .
C16 C 0.5424(3) 0.9172(3) 0.54650(17) 0.0499(10) Uani 1 1 d . . .
H16 H 0.5527 0.9337 0.5057 0.060 Uiso 1 1 calc R . .
C21 C 0.6009(3) 0.60794(19) 0.73426(15) 0.0325(6) Uani 1 1 d . . .
C22 C 0.6558(3) 0.5578(2) 0.69672(17) 0.0385(7) Uani 1 1 d . . .
H22 H 0.7206 0.5756 0.6827 0.046 Uiso 1 1 calc R . .
C23 C 0.6148(3) 0.4825(2) 0.68032(18) 0.0451(8) Uani 1 1 d . . .
H23 H 0.6530 0.4488 0.6562 0.054 Uiso 1 1 calc R . .
C24 C 0.5181(4) 0.4566(2) 0.6993(2) 0.0522(10) Uani 1 1 d . . .
H24 H 0.4894 0.4058 0.6872 0.063 Uiso 1 1 calc R . .
C25 C 0.4635(3) 0.5054(2) 0.7360(2) 0.0520(10) Uani 1 1 d . . .
H25 H 0.3980 0.4874 0.7492 0.062 Uiso 1 1 calc R . .
C26 C 0.5045(3) 0.5807(2) 0.75360(17) 0.0408(8) Uani 1 1 d . . .
H26 H 0.4668 0.6135 0.7787 0.049 Uiso 1 1 calc R . .
C31 C 0.7852(3) 0.70831(19) 0.80106(15) 0.0314(6) Uani 1 1 d . . .
C32 C 0.8664(3) 0.6534(2) 0.79162(18) 0.0419(8) Uani 1 1 d . . .
H32 H 0.8517 0.6168 0.7577 0.050 Uiso 1 1 calc R . .
C33 C 0.9686(3) 0.6523(2) 0.8319(2) 0.0467(9) Uani 1 1 d . . .
H33 H 1.0222 0.6141 0.8259 0.056 Uiso 1 1 calc R . .
C34 C 0.9925(3) 0.7067(3) 0.88065(19) 0.0489(9) Uani 1 1 d . . .
H34 H 1.0624 0.7060 0.9076 0.059 Uiso 1 1 calc R . .
C35 C 0.9138(3) 0.7621(3) 0.88980(19) 0.0502(9) Uani 1 1 d . . .
H35 H 0.9302 0.7999 0.9227 0.060 Uiso 1 1 calc R . .
C36 C 0.8097(3) 0.7625(2) 0.85048(17) 0.0411(8) Uani 1 1 d . . .
H36 H 0.7557 0.7998 0.8576 0.049 Uiso 1 1 calc R . .
C41 C 0.3043(3) 0.8405(2) 0.72258(17) 0.0391(7) Uani 1 1 d . . .
C42 C 0.2569(3) 0.7835(2) 0.7571(2) 0.0499(9) Uani 1 1 d . . .
H42 H 0.3015 0.7546 0.7899 0.060 Uiso 1 1 calc R . .
C43 C 0.1430(4) 0.7697(3) 0.7425(3) 0.0673(14) Uani 1 1 d . . .
H43 H 0.1104 0.7315 0.7658 0.081 Uiso 1 1 calc R . .
C44 C 0.0774(4) 0.8110(4) 0.6947(3) 0.0725(15) Uani 1 1 d . . .
H44 H 0.0004 0.8008 0.6852 0.087 Uiso 1 1 calc R . .
C45 C 0.1238(3) 0.8675(3) 0.6603(2) 0.0613(13) Uani 1 1 d . . .
H45 H 0.0784 0.8958 0.6275 0.074 Uiso 1 1 calc R . .
C46 C 0.2374(3) 0.8828(3) 0.67400(18) 0.0468(9) Uani 1 1 d . . .
H46 H 0.2691 0.9215 0.6507 0.056 Uiso 1 1 calc R . .
C51 C 0.4686(3) 0.95615(19) 0.78307(15) 0.0335(7) Uani 1 1 d . . .
C52 C 0.5661(3) 0.9715(2) 0.82632(17) 0.0420(8) Uani 1 1 d . . .
H52 H 0.6256 0.9351 0.8306 0.050 Uiso 1 1 calc R . .
C53 C 0.5757(4) 1.0403(2) 0.86318(19) 0.0525(10) Uani 1 1 d . . .
H53 H 0.6421 1.0508 0.8918 0.063 Uiso 1 1 calc R . .
C54 C 0.4880(5) 1.0928(3) 0.8577(2) 0.0678(13) Uani 1 1 d . . .
H54 H 0.4940 1.1389 0.8831 0.081 Uiso 1 1 calc R . .
C55 C 0.3924(5) 1.0784(3) 0.8154(3) 0.0714(14) Uani 1 1 d . . .
H55 H 0.3327 1.1146 0.8121 0.086 Uiso 1 1 calc R . .
C56 C 0.3821(4) 1.0112(2) 0.7773(2) 0.0549(10) Uani 1 1 d . . .
H56 H 0.3165 1.0027 0.7475 0.066 Uiso 1 1 calc R . .
N61 N 0.5906(3) 0.68818(19) 0.88387(14) 0.0432(7) Uani 1 1 d . . .
C62 C 0.6060(3) 0.6589(2) 0.93233(18) 0.0435(8) Uani 1 1 d . . .
C63 C 0.6256(5) 0.6240(3) 0.9953(2) 0.0683(13) Uani 1 1 d . . .
H63A H 0.7046 0.6263 1.0128 0.103 Uiso 1 1 calc R . .
H63B H 0.6012 0.5689 0.9927 0.103 Uiso 1 1 calc R . .
H63C H 0.5842 0.6534 1.0228 0.103 Uiso 1 1 calc R . .
N71 N 0.4458(3) 0.82102(19) 0.87544(14) 0.0433(7) Uani 1 1 d . . .
C72 C 0.4065(4) 0.8515(3) 0.9131(2) 0.0549(10) Uani 1 1 d . . .
C73 C 0.3560(5) 0.8938(5) 0.9605(3) 0.107(2) Uani 1 1 d . . .
H73A H 0.4077 0.9337 0.9812 0.160 Uiso 1 1 calc R . .
H73B H 0.3387 0.8564 0.9921 0.160 Uiso 1 1 calc R . .
H73C H 0.2880 0.9196 0.9398 0.160 Uiso 1 1 calc R . .
B1A B 0.2185(11) 0.6162(7) 0.4955(5) 0.056(3) Uani 0.58(2) 1 d PDU A 1
F11A F 0.2820(12) 0.5856(8) 0.5484(5) 0.091(4) Uani 0.58(2) 1 d PDU A 1
F12A F 0.1101(9) 0.5953(10) 0.4929(7) 0.128(5) Uani 0.58(2) 1 d PDU A 1
F13A F 0.2546(7) 0.5871(6) 0.4429(3) 0.085(3) Uani 0.58(2) 1 d PDU A 1
F14A F 0.2276(12) 0.6972(4) 0.4948(4) 0.100(3) Uani 0.58(2) 1 d PDU A 1
B1B B 0.2024(13) 0.6163(8) 0.5058(8) 0.061(6) Uani 0.42(2) 1 d PDU A 2
F11B F 0.2711(14) 0.5915(10) 0.5589(8) 0.073(4) Uani 0.42(2) 1 d PDU A 2
F12B F 0.1143(11) 0.5657(8) 0.4917(7) 0.074(3) Uani 0.42(2) 1 d PDU A 2
F13B F 0.2577(14) 0.6178(14) 0.4557(10) 0.160(7) Uani 0.42(2) 1 d PDU A 2
F14B F 0.1615(17) 0.6894(7) 0.5149(9) 0.129(6) Uani 0.42(2) 1 d PDU A 2
B2A B 1.3134(11) 0.5900(7) 0.9019(5) 0.054(4) Uani 0.533(16) 1 d PDU B 1
F21A F 1.2268(10) 0.5551(8) 0.9238(7) 0.109(4) Uani 0.533(16) 1 d PDU B 1
F22A F 1.2879(10) 0.6063(8) 0.8385(4) 0.105(4) Uani 0.533(16) 1 d PDU B 1
F23A F 1.3438(11) 0.6586(6) 0.9344(5) 0.105(4) Uani 0.533(16) 1 d PDU B 1
F24A F 1.4008(6) 0.5389(5) 0.9108(6) 0.105(3) Uani 0.533(16) 1 d PDU B 1
B2B B 1.2955(11) 0.5981(8) 0.9029(6) 0.056(5) Uani 0.467(16) 1 d PDU B 2
F21B F 1.1990(8) 0.5582(8) 0.9044(7) 0.090(4) Uani 0.467(16) 1 d PDU B 2
F22B F 1.3246(12) 0.5883(9) 0.8449(6) 0.109(5) Uani 0.467(16) 1 d PDU B 2
F23B F 1.2787(11) 0.6765(5) 0.9138(5) 0.092(3) Uani 0.467(16) 1 d PDU B 2
F24B F 1.3774(8) 0.5711(8) 0.9495(7) 0.126(5) Uani 0.467(16) 1 d PDU B 2
N81 N 0.5875(8) 0.5899(6) 0.4577(5) 0.089(3) Uani 0.50 1 d PDU C -1
C82 C 0.5450(14) 0.5404(10) 0.4793(8) 0.076(4) Uani 0.50 1 d PDU C -1
C83 C 0.4818(17) 0.4796(11) 0.5066(9) 0.082(5) Uani 0.50 1 d PDU C -1
H83A H 0.4591 0.5003 0.5450 0.123 Uiso 0.50 1 calc PR C -1
H83B H 0.5281 0.4328 0.5172 0.123 Uiso 0.50 1 calc PR C -1
H83C H 0.4162 0.4654 0.4759 0.123 Uiso 0.50 1 calc PR C -1

loop_
_atom_site_aniso_label
_atom_site_aniso_U_11
_atom_site_aniso_U_22
_atom_site_aniso_U_33
_atom_site_aniso_U_23
_atom_site_aniso_U_13
_atom_site_aniso_U_12
Pd 0.03703(14) 0.03082(13) 0.03055(13) 0.00093(9) 0.01264(9) 0.00405(10)
P1 0.0302(4) 0.0264(4) 0.0307(4) -0.0002(3) 0.0087(3) 0.0023(3)
P2 0.0285(4) 0.0289(4) 0.0342(4) -0.0004(3) 0.0102(3) 0.0016(3)
C1 0.0383(18) 0.047(2) 0.049(2) -0.0131(17) 0.0090(15) -0.0056(15)
C2 0.047(2) 0.0391(19) 0.0390(18) -0.0077(15) 0.0042(15) 0.0006(15)
C3 0.0408(18) 0.0369(17) 0.0339(16) -0.0018(14) 0.0072(13) 0.0077(14)
C4 0.0291(15) 0.0330(16) 0.0304(15) 0.0016(12) 0.0081(12) 0.0048(12)
C5 0.0274(15) 0.0431(18) 0.0372(17) 0.0066(14) 0.0049(12) 0.0022(13)
C6 0.0305(16) 0.053(2) 0.046(2) 0.0159(17) 0.0109(14) 0.0019(15)
C7 0.047(2) 0.062(2) 0.0384(18) 0.0134(18) 0.0202(15) 0.0153(18)
C8 0.054(2) 0.048(2) 0.0340(18) -0.0021(15) 0.0130(15) 0.0126(17)
C9 0.049(2) 0.067(3) 0.057(2) 0.021(2) 0.0095(18) -0.018(2)
C10 0.061(2) 0.045(2) 0.060(2) 0.0062(19) 0.030(2) -0.0044(19)
C11 0.051(2) 0.0356(18) 0.046(2) 0.0096(15) 0.0177(16) 0.0102(15)
C12 0.0420(18) 0.0276(15) 0.0416(18) 0.0013(13) 0.0123(14) 0.0040(13)
C13 0.0295(15) 0.0314(15) 0.0371(16) 0.0019(13) 0.0092(12) 0.0070(12)
C14 0.0276(15) 0.0449(19) 0.0398(17) -0.0047(15) 0.0053(13) 0.0073(14)
C15 0.0428(19) 0.058(2) 0.0343(17) -0.0041(17) 0.0023(14) 0.0144(17)
C16 0.065(2) 0.054(2) 0.0344(18) 0.0138(17) 0.0171(17) 0.024(2)
C21 0.0342(16) 0.0272(15) 0.0358(16) 0.0008(13) 0.0051(12) 0.0006(12)
C22 0.0402(18) 0.0340(17) 0.0426(18) -0.0038(14) 0.0109(14) 0.0011(14)
C23 0.055(2) 0.0302(17) 0.050(2) -0.0056(15) 0.0073(17) 0.0035(15)
C24 0.063(3) 0.0331(18) 0.061(2) -0.0032(18) 0.0115(19) -0.0107(18)
C25 0.052(2) 0.045(2) 0.061(2) 0.0025(19) 0.0149(18) -0.0161(18)
C26 0.0413(18) 0.0382(18) 0.0452(19) 0.0022(15) 0.0137(15) 0.0001(15)
C31 0.0324(15) 0.0320(15) 0.0306(15) 0.0030(12) 0.0077(12) -0.0008(12)
C32 0.0353(17) 0.0423(19) 0.049(2) -0.0056(16) 0.0091(14) 0.0041(15)
C33 0.0335(17) 0.045(2) 0.061(2) 0.0055(18) 0.0078(16) 0.0079(15)
C34 0.0397(19) 0.059(2) 0.046(2) 0.0097(19) 0.0010(15) -0.0048(17)
C35 0.050(2) 0.055(2) 0.043(2) -0.0103(18) -0.0008(16) 0.0012(18)
C36 0.0434(19) 0.0406(18) 0.0387(18) -0.0066(15) 0.0051(14) 0.0051(15)
C41 0.0303(16) 0.0424(18) 0.0471(19) -0.0101(15) 0.0141(14) 0.0030(14)
C42 0.043(2) 0.049(2) 0.062(2) -0.0079(19) 0.0192(17) -0.0087(17)
C43 0.046(2) 0.070(3) 0.094(4) -0.021(3) 0.034(2) -0.023(2)
C44 0.034(2) 0.096(4) 0.089(4) -0.038(3) 0.015(2) -0.008(2)
C45 0.0344(19) 0.092(4) 0.057(2) -0.025(2) 0.0070(17) 0.012(2)
C46 0.0346(17) 0.060(2) 0.047(2) -0.0106(18) 0.0092(15) 0.0080(16)
C51 0.0397(17) 0.0275(15) 0.0358(16) 0.0011(13) 0.0130(13) 0.0016(13)
C52 0.0448(19) 0.0392(19) 0.0435(19) -0.0050(15) 0.0124(15) -0.0016(15)
C53 0.072(3) 0.045(2) 0.042(2) -0.0103(17) 0.0147(18) -0.015(2)
C54 0.102(4) 0.043(2) 0.061(3) -0.018(2) 0.021(3) -0.002(2)
C55 0.082(3) 0.046(2) 0.088(4) -0.015(2) 0.018(3) 0.023(2)
C56 0.055(2) 0.041(2) 0.067(3) -0.0065(19) 0.007(2) 0.0112(18)
N61 0.0501(17) 0.0443(17) 0.0378(16) 0.0039(14) 0.0145(13) 0.0044(14)
C62 0.053(2) 0.0395(19) 0.0397(19) 0.0020(16) 0.0127(15) 0.0028(16)
C63 0.093(4) 0.069(3) 0.043(2) 0.018(2) 0.013(2) 0.010(3)
N71 0.0528(18) 0.0414(16) 0.0412(16) 0.0025(13) 0.0233(14) 0.0031(14)
C72 0.054(2) 0.066(3) 0.048(2) -0.005(2) 0.0218(18) -0.001(2)
C73 0.087(4) 0.156(7) 0.090(4) -0.053(4) 0.051(3) 0.006(4)
B1A 0.051(6) 0.075(7) 0.045(5) 0.014(4) 0.012(5) 0.004(5)
F11A 0.093(6) 0.092(6) 0.078(6) -0.005(5) -0.015(5) 0.015(5)
F12A 0.081(5) 0.168(9) 0.132(7) 0.021(7) 0.007(5) -0.024(6)
F13A 0.100(5) 0.097(5) 0.060(3) -0.015(3) 0.022(3) -0.014(3)
F14A 0.152(8) 0.066(4) 0.073(4) 0.007(3) -0.003(4) 0.018(4)
B1B 0.048(8) 0.072(9) 0.061(9) 0.002(6) 0.001(6) -0.020(6)
F11B 0.074(7) 0.083(7) 0.058(5) 0.013(5) -0.002(5) -0.015(5)
F12B 0.068(6) 0.074(6) 0.079(6) -0.006(4) 0.004(4) -0.029(4)
F13B 0.183(10) 0.164(11) 0.149(10) 0.047(8) 0.076(8) -0.014(8)
F14B 0.147(9) 0.090(7) 0.137(8) -0.006(6) -0.010(7) 0.031(6)
B2A 0.057(6) 0.057(7) 0.051(7) -0.005(5) 0.020(5) -0.007(5)
F21A 0.097(7) 0.128(7) 0.115(7) 0.001(5) 0.057(6) -0.045(5)
F22A 0.116(7) 0.124(7) 0.070(5) 0.013(4) 0.005(4) 0.012(5)
F23A 0.118(7) 0.099(6) 0.112(6) -0.045(5) 0.054(5) -0.038(5)
F24A 0.084(4) 0.084(5) 0.142(7) 0.005(5) 0.006(4) 0.007(4)
B2B 0.052(7) 0.063(8) 0.053(8) 0.002(6) 0.015(5) 0.001(6)
F21B 0.060(4) 0.102(6) 0.108(7) -0.009(5) 0.018(4) -0.013(4)
F22B 0.111(7) 0.145(8) 0.089(7) -0.026(6) 0.069(6) -0.011(6)
F23B 0.113(7) 0.070(5) 0.099(6) 0.007(4) 0.036(5) -0.002(4)
F24B 0.094(6) 0.144(8) 0.127(8) 0.038(6) -0.017(5) 0.020(5)
N81 0.080(5) 0.083(6) 0.097(6) -0.025(5) -0.004(5) 0.020(5)
C82 0.083(8) 0.069(7) 0.074(8) -0.018(6) 0.008(6) 0.011(6)
C83 0.091(9) 0.082(10) 0.074(8) -0.020(7) 0.015(6) 0.009(7)

loop_
_atom_type_symbol
_atom_type_description
_atom_type_scat_dispersion_real
_atom_type_scat_dispersion_imag
_atom_type_scat_source
C C 0.0033 0.0016 'International Tables Vol C Tables 4.2.6.8 and 6.1.1.4'
H H 0.0000 0.0000 'International Tables Vol C Tables 4.2.6.8 and 6.1.1.4'
B B 0.0013 0.0007 'International Tables Vol C Tables 4.2.6.8 and 6.1.1.4'
N N 0.0061 0.0033 'International Tables Vol C Tables 4.2.6.8 and 6.1.1.4'
F F 0.0171 0.0103 'International Tables Vol C Tables 4.2.6.8 and 6.1.1.4'
P P 0.1023 0.0942 'International Tables Vol C Tables 4.2.6.8 and 6.1.1.4'
Pd Pd -0.9988 1.0072 'International Tables Vol C Tables 4.2.6.8 and 6.1.1.4'

loop_
_geom_angle_atom_site_label_1
_geom_angle_atom_site_label_2
_geom_angle_atom_site_label_3
_geom_angle
N71 Pd N61 85.73(12)
N71 Pd P2 86.12(9)
N61 Pd P2 171.41(8)
N71 Pd P1 173.47(9)
N61 Pd P1 88.95(8)
P2 Pd P1 99.36(3)
C4 P1 C21 105.49(15)
C4 P1 C31 103.69(14)
C21 P1 C31 108.88(15)
C4 P1 Pd 124.59(10)
C21 P1 Pd 108.73(11)
C31 P1 Pd 104.70(10)
C13 P2 C51 106.50(15)
C13 P2 C41 105.01(16)
C51 P2 C41 107.07(15)
C13 P2 Pd 123.88(10)
C51 P2 Pd 105.58(11)
C41 P2 Pd 107.86(13)
C14 C1 C2 110.2(3)
C14 C1 H1A 109.6
C2 C1 H1A 109.6
C14 C1 H1B 109.6
C2 C1 H1B 109.6
H1A C1 H1B 108.1
C3 C2 C1 111.7(3)
C3 C2 H2A 109.3
C1 C2 H2A 109.3
C3 C2 H2B 109.3
C1 C2 H2B 109.3
H2A C2 H2B 107.9
C8 C3 C4 115.6(3)
C8 C3 C2 117.5(3)
C4 C3 C2 125.6(3)
C5 C4 C3 119.3(3)
C5 C4 P1 116.8(2)
C3 C4 P1 123.8(3)
C6 C5 C4 121.7(3)
C6 C5 H5 119.2
C4 C5 H5 119.2
C7 C6 C5 116.8(4)
C7 C6 C9 121.7(3)
C5 C6 C9 120.4(4)
C6 C7 C8 120.4(3)
C6 C7 H7 119.8
C8 C7 H7 119.8
C7 C8 C3 121.9(3)
C7 C8 H8 119.0
C3 C8 H8 119.0
C6 C9 C10 111.9(3)
C6 C9 H9A 109.2
C10 C9 H9A 109.2
C6 C9 H9B 109.2
C10 C9 H9B 109.2
H9A C9 H9B 107.9
C11 C10 C9 111.8(3)
C11 C10 H10A 109.3
C9 C10 H10A 109.3
C11 C10 H10B 109.3
C9 C10 H10B 109.3
H10A C10 H10B 107.9
C16 C11 C12 117.1(4)
C16 C11 C10 120.7(3)
C12 C11 C10 121.0(4)
C13 C12 C11 120.1(3)
C13 C12 H12 120.0
C11 C12 H12 120.0
C12 C13 C14 120.9(3)
C12 C13 P2 119.1(3)
C14 C13 P2 119.9(3)
C15 C14 C13 116.4(3)
C15 C14 C1 119.9(3)
C13 C14 C1 122.1(3)
C16 C15 C14 120.6(3)
C16 C15 H15 119.7
C14 C15 H15 119.7
C15 C16 C11 121.4(3)
C15 C16 H16 119.3
C11 C16 H16 119.3
C26 C21 C22 118.8(3)
C26 C21 P1 120.5(3)
C22 C21 P1 120.5(2)
C23 C22 C21 120.4(3)
C23 C22 H22 119.8
C21 C22 H22 119.8
C24 C23 C22 120.2(4)
C24 C23 H23 119.9
C22 C23 H23 119.9
C25 C24 C23 119.9(4)
C25 C24 H24 120.0
C23 C24 H24 120.0
C24 C25 C26 120.5(4)
C24 C25 H25 119.8
C26 C25 H25 119.8
C25 C26 C21 120.2(3)
C25 C26 H26 119.9
C21 C26 H26 119.9
C36 C31 C32 118.7(3)
C36 C31 P1 119.6(3)
C32 C31 P1 121.7(3)
C33 C32 C31 120.3(3)
C33 C32 H32 119.9
C31 C32 H32 119.9
C34 C33 C32 120.6(3)
C34 C33 H33 119.7
C32 C33 H33 119.7
C35 C34 C33 119.7(4)
C35 C34 H34 120.2
C33 C34 H34 120.2
C34 C35 C36 120.1(4)
C34 C35 H35 119.9
C36 C35 H35 119.9
C31 C36 C35 120.6(3)
C31 C36 H36 119.7
C35 C36 H36 119.7
C42 C41 C46 119.9(3)
C42 C41 P2 121.1(3)
C46 C41 P2 119.0(3)
C43 C42 C41 119.1(4)
C43 C42 H42 120.4
C41 C42 H42 120.4
C44 C43 C42 120.9(5)
C44 C43 H43 119.5
C42 C43 H43 119.5
C43 C44 C45 120.2(4)
C43 C44 H44 119.9
C45 C44 H44 119.9
C44 C45 C46 120.2(5)
C44 C45 H45 119.9
C46 C45 H45 119.9
C45 C46 C41 119.6(4)
C45 C46 H46 120.2
C41 C46 H46 120.2
C56 C51 C52 118.7(3)
C56 C51 P2 121.4(3)
C52 C51 P2 119.7(3)
C53 C52 C51 120.3(4)
C53 C52 H52 119.8
C51 C52 H52 119.8
C54 C53 C52 119.8(4)
C54 C53 H53 120.1
C52 C53 H53 120.1
C55 C54 C53 120.3(4)
C55 C54 H54 119.9
C53 C54 H54 119.9
C54 C55 C56 120.8(4)
C54 C55 H55 119.6
C56 C55 H55 119.6
C55 C56 C51 120.0(4)
C55 C56 H56 120.0
C51 C56 H56 120.0
C62 N61 Pd 160.6(3)
N61 C62 C63 178.1(4)
C62 C63 H63A 109.5
C62 C63 H63B 109.5
H63A C63 H63B 109.5
C62 C63 H63C 109.5
H63A C63 H63C 109.5
H63B C63 H63C 109.5
C72 N71 Pd 173.8(4)
N71 C72 C73 177.8(6)
C72 C73 H73A 109.5
C72 C73 H73B 109.5
H73A C73 H73B 109.5
C72 C73 H73C 109.5
H73A C73 H73C 109.5
H73B C73 H73C 109.5
F11A B1A F12A 110.3(10)
F11A B1A F13A 109.2(9)
F12A B1A F13A 108.9(9)
F11A B1A F14A 110.6(9)
F12A B1A F14A 109.8(9)
F13A B1A F14A 108.0(9)
F11B B1B F14B 110.5(11)
F11B B1B F13B 110.1(11)
F14B B1B F13B 110.0(11)
F11B B1B F12B 110.0(11)
F14B B1B F12B 107.6(11)
F13B B1B F12B 108.6(11)
F24A B2A F21A 108.5(9)
F24A B2A F22A 107.7(9)
F21A B2A F22A 111.8(10)
F24A B2A F23A 109.1(9)
F21A B2A F23A 110.4(10)
F22A B2A F23A 109.3(9)
F22B B2B F24B 110.5(11)
F22B B2B F23B 110.3(10)
F24B B2B F23B 108.2(10)
F22B B2B F21B 109.1(10)
F24B B2B F21B 110.3(10)
F23B B2B F21B 108.5(10)
N81 C82 C83 175.5(14)

loop_
_geom_bond_atom_site_label_1
_geom_bond_atom_site_label_2
_geom_bond_distance
Pd N71 2.074(3)
Pd N61 2.085(3)
Pd P2 2.2709(8)
Pd P1 2.2777(8)
P1 C4 1.816(3)
P1 C21 1.816(3)
P1 C31 1.826(3)
P2 C13 1.807(3)
P2 C51 1.813(3)
P2 C41 1.818(3)
C1 C14 1.525(5)
C1 C2 1.557(5)
C1 H1A 0.9800
C1 H1B 0.9800
C2 C3 1.509(5)
C2 H2A 0.9800
C2 H2B 0.9800
C3 C8 1.401(5)
C3 C4 1.408(5)
C4 C5 1.397(5)
C5 C6 1.393(5)
C5 H5 0.9400
C6 C7 1.379(6)
C6 C9 1.521(6)
C7 C8 1.382(6)
C7 H7 0.9400
C8 H8 0.9400
C9 C10 1.575(6)
C9 H9A 0.9800
C9 H9B 0.9800
C10 C11 1.509(5)
C10 H10A 0.9800
C10 H10B 0.9800
C11 C16 1.391(6)
C11 C12 1.393(5)
C12 C13 1.391(5)
C12 H12 0.9400
C13 C14 1.404(5)
C14 C15 1.393(5)
C15 C16 1.374(6)
C15 H15 0.9400
C16 H16 0.9400
C21 C26 1.387(5)
C21 C22 1.406(4)
C22 C23 1.380(5)
C22 H22 0.9400
C23 C24 1.380(6)
C23 H23 0.9400
C24 C25 1.380(6)
C24 H24 0.9400
C25 C26 1.387(5)
C25 H25 0.9400
C26 H26 0.9400
C31 C36 1.383(5)
C31 C32 1.392(5)
C32 C33 1.383(5)
C32 H32 0.9400
C33 C34 1.374(6)
C33 H33 0.9400
C34 C35 1.374(6)
C34 H34 0.9400
C35 C36 1.391(5)
C35 H35 0.9400
C36 H36 0.9400
C41 C42 1.391(5)
C41 C46 1.395(5)
C42 C43 1.387(6)
C42 H42 0.9400
C43 C44 1.368(8)
C43 H43 0.9400
C44 C45 1.377(8)
C44 H44 0.9400
C45 C46 1.386(5)
C45 H45 0.9400
C46 H46 0.9400
C51 C56 1.391(5)
C51 C52 1.393(5)
C52 C53 1.389(5)
C52 H52 0.9400
C53 C54 1.374(7)
C53 H53 0.9400
C54 C55 1.364(7)
C54 H54 0.9400
C55 C56 1.381(6)
C55 H55 0.9400
C56 H56 0.9400
N61 C62 1.128(4)
C62 C63 1.444(5)
C63 H63A 0.9700
C63 H63B 0.9700
C63 H63C 0.9700
N71 C72 1.125(5)
C72 C73 1.455(6)
C73 H73A 0.9700
C73 H73B 0.9700
C73 H73C 0.9700
B1A F11A 1.351(10)
B1A F12A 1.358(11)
B1A F13A 1.364(11)
B1A F14A 1.364(10)
B1B F11B 1.349(12)
B1B F14B 1.350(12)
B1B F13B 1.358(12)
B1B F12B 1.360(11)
B2A F24A 1.354(12)
B2A F21A 1.358(11)
B2A F22A 1.359(11)
B2A F23A 1.361(10)
B2B F22B 1.351(11)
B2B F24B 1.356(12)
B2B F23B 1.358(12)
B2B F21B 1.359(11)
N81 C82 1.120(14)
C82 C83 1.458(14)
C83 H83A 0.9700
C83 H83B 0.9700
C83 H83C 0.9700

loop_
_geom_torsion_atom_site_label_1
_geom_torsion_atom_site_label_2
_geom_torsion_atom_site_label_3
_geom_torsion_atom_site_label_4
_geom_torsion
N71 Pd P1 C4 -135.6(8)
N61 Pd P1 C4 -171.00(16)
P2 Pd P1 C4 11.17(14)
N71 Pd P1 C21 99.2(8)
N61 Pd P1 C21 63.81(14)
P2 Pd P1 C21 -114.02(11)
N71 Pd P1 C31 -17.1(8)
N61 Pd P1 C31 -52.44(14)
P2 Pd P1 C31 129.73(11)
N71 Pd P2 C13 170.07(16)
N61 Pd P2 C13 -171.7(6)
P1 Pd P2 C13 -6.35(14)
N71 Pd P2 C51 47.22(14)
N61 Pd P2 C51 65.5(6)
P1 Pd P2 C51 -129.19(11)
N71 Pd P2 C41 -66.97(15)
N61 Pd P2 C41 -48.7(6)
P1 Pd P2 C41 116.61(12)
C14 C1 C2 C3 31.9(4)
C1 C2 C3 C8 -109.6(4)
C1 C2 C3 C4 56.4(5)
C8 C3 C4 C5 18.1(5)
C2 C3 C4 C5 -148.1(3)
C8 C3 C4 P1 -165.5(3)
C2 C3 C4 P1 28.3(5)
C21 P1 C4 C5 -155.7(2)
C31 P1 C4 C5 -41.3(3)
Pd P1 C4 C5 77.7(3)
C21 P1 C4 C3 27.8(3)
C31 P1 C4 C3 142.2(3)
Pd P1 C4 C3 -98.8(3)
C3 C4 C5 C6 -2.7(5)
P1 C4 C5 C6 -179.3(3)
C4 C5 C6 C7 -14.8(5)
C4 C5 C6 C9 153.1(3)
C5 C6 C7 C8 16.2(5)
C9 C6 C7 C8 -151.4(4)
C6 C7 C8 C3 -0.4(6)
C4 C3 C8 C7 -16.9(5)
C2 C3 C8 C7 150.5(4)
C7 C6 C9 C10 70.4(5)
C5 C6 C9 C10 -96.8(4)
C6 C9 C10 C11 20.4(5)
C9 C10 C11 C16 -97.3(4)
C9 C10 C11 C12 69.8(5)
C16 C11 C12 C13 13.5(5)
C10 C11 C12 C13 -154.0(3)
C11 C12 C13 C14 1.3(5)
C11 C12 C13 P2 178.0(3)
C51 P2 C13 C12 27.8(3)
C41 P2 C13 C12 141.1(3)
Pd P2 C13 C12 -94.7(3)
C51 P2 C13 C14 -155.5(3)
C41 P2 C13 C14 -42.2(3)
Pd P2 C13 C14 82.1(3)
C12 C13 C14 C15 -16.0(5)
P2 C13 C14 C15 167.3(2)
C12 C13 C14 C1 149.8(3)
P2 C13 C14 C1 -26.9(4)
C2 C1 C14 C15 59.1(4)
C2 C1 C14 C13 -106.2(4)
C13 C14 C15 C16 15.9(5)
C1 C14 C15 C16 -150.2(3)
C14 C15 C16 C11 -1.3(6)
C12 C11 C16 C15 -13.7(5)
C10 C11 C16 C15 153.9(4)
C4 P1 C21 C26 -130.5(3)
C31 P1 C21 C26 118.8(3)
Pd P1 C21 C26 5.3(3)
C4 P1 C21 C22 43.4(3)
C31 P1 C21 C22 -67.3(3)
Pd P1 C21 C22 179.2(2)
C26 C21 C22 C23 -0.9(5)
P1 C21 C22 C23 -174.9(3)
C21 C22 C23 C24 1.7(6)
C22 C23 C24 C25 -1.5(6)
C23 C24 C25 C26 0.7(6)
C24 C25 C26 C21 0.1(6)
C22 C21 C26 C25 0.0(5)
P1 C21 C26 C25 174.0(3)
C4 P1 C31 C36 108.9(3)
C21 P1 C31 C36 -139.2(3)
Pd P1 C31 C36 -23.0(3)
C4 P1 C31 C32 -71.7(3)
C21 P1 C31 C32 40.3(3)
Pd P1 C31 C32 156.4(3)
C36 C31 C32 C33 1.3(5)
P1 C31 C32 C33 -178.2(3)
C31 C32 C33 C34 -1.8(6)
C32 C33 C34 C35 0.6(6)
C33 C34 C35 C36 0.9(6)
C32 C31 C36 C35 0.2(5)
P1 C31 C36 C35 179.7(3)
C34 C35 C36 C31 -1.4(6)
C13 P2 C41 C42 142.9(3)
C51 P2 C41 C42 -104.2(3)
Pd P2 C41 C42 9.0(3)
C13 P2 C41 C46 -38.1(3)
C51 P2 C41 C46 74.9(3)
Pd P2 C41 C46 -171.9(3)
C46 C41 C42 C43 -0.1(6)
P2 C41 C42 C43 179.0(3)
C41 C42 C43 C44 0.4(7)
C42 C43 C44 C45 -0.4(7)
C43 C44 C45 C46 0.1(7)
C44 C45 C46 C41 0.2(6)
C42 C41 C46 C45 -0.2(5)
P2 C41 C46 C45 -179.3(3)
C13 P2 C51 C56 88.6(3)
C41 P2 C51 C56 -23.3(4)
Pd P2 C51 C56 -138.0(3)
C13 P2 C51 C52 -96.4(3)
C41 P2 C51 C52 151.7(3)
Pd P2 C51 C52 36.9(3)
C56 C51 C52 C53 0.5(5)
P2 C51 C52 C53 -174.7(3)
C51 C52 C53 C54 1.0(6)
C52 C53 C54 C55 -1.1(7)
C53 C54 C55 C56 -0.3(8)
C54 C55 C56 C51 1.8(8)
C52 C51 C56 C55 -1.9(6)
P2 C51 C56 C55 173.2(4)
N71 Pd N61 C62 -8.1(10)
P2 Pd N61 C62 -26.4(15)
P1 Pd N61 C62 168.1(10)
Pd N61 C62 C63 -30(14)
N61 Pd N71 C72 73(3)
P2 Pd N71 C72 -110(3)
P1 Pd N71 C72 37(4)
Pd N71 C72 C73 80(15)
